data_7027608
loop_
_publ_author_name
'S\"uss-Fink, Georg'
'Stanislas, Sandrine'
'Shul&#x2019;pin, Georgiy B.'
'Nizova, Galina V.'
'Stoeckli-Evans, Helen'
'Neels, Antonia'
'Bobillier, Christiane'
'Claude, Saturnin'

_publ_section_title
;
 Oxidative functionalisation of alkanes: synthesis, molecular structure
 and catalytic implications of anionic vanadium(V) oxo and peroxo
 complexes containing bidentate N,O ligands&#x200A;&#x2020;
;
_journal_issue 18
_journal_name_full 'Journal of the Chemical Society, Dalton Transactions'
_journal_page_first 3169
_journal_paper_doi 10.1039/a904844h
_journal_year 1999
_chemical_formula_sum 'C26 H42 N5 O6 V'
_chemical_formula_weight 571.59
_chemical_name_systematic
;
 ?
;
_space_group_IT_number 61
_symmetry_cell_setting orthorhombic
_symmetry_space_group_name_Hall '-P 2ac 2ab'
_symmetry_space_group_name_H-M 'P b c a'
_atom_sites_solution_hydrogens geom
_atom_sites_solution_primary direct
_atom_sites_solution_secondary difmap
_audit_creation_method SHELXL-97
_cell_angle_alpha 90.00
_cell_angle_beta 90.00
_cell_angle_gamma 90.00
_cell_formula_units_Z 8
_cell_length_a 13.6607(8)
_cell_length_b 17.9727(16)
_cell_length_c 23.6191(16)
_cell_measurement_reflns_used 5000
_cell_measurement_temperature 223(2)
_cell_measurement_theta_max 25.08
_cell_measurement_theta_min 2.15
_cell_volume 5799.0(7)
_computing_cell_refinement 'CELL, Stoe & Cie Company, Germany'
_computing_data_collection 'EXPOSE, Stoe & Cie Company, Germany'
_computing_data_reduction 'XRED, Stoe & Cie Company, Germany'
_computing_publication_material 'SHELXL-97 (Sheldrick, 1997)'
_computing_structure_refinement 'SHELXL-97 (Sheldrick, 1997)'
_computing_structure_solution 'SHELXS-97 (Sheldrick, 1990)'
_diffrn_ambient_temperature 223(2)
_diffrn_measured_fraction_theta_full 0.971
_diffrn_measured_fraction_theta_max 0.971
_diffrn_measurement_device_type 'IPDS, Stoe & Cie Company, Germany'
_diffrn_measurement_method 'Phi oscillation scans'
_diffrn_radiation_monochromator graphite
_diffrn_radiation_source 'fine-focus sealed tube'
_diffrn_radiation_type MoK\a
_diffrn_radiation_wavelength 0.71073
_diffrn_reflns_av_R_equivalents 0.0590
_diffrn_reflns_av_sigmaI/netI 0.0551
_diffrn_reflns_limit_h_max 16
_diffrn_reflns_limit_h_min -16
_diffrn_reflns_limit_k_max 21
_diffrn_reflns_limit_k_min -22
_diffrn_reflns_limit_l_max 28
_diffrn_reflns_limit_l_min -28
_diffrn_reflns_number 32314
_diffrn_reflns_theta_full 25.89
_diffrn_reflns_theta_max 25.89
_diffrn_reflns_theta_min 2.06
_exptl_absorpt_coefficient_mu 0.389
_exptl_absorpt_correction_type none
_exptl_crystal_colour 'light yellow'
_exptl_crystal_density_diffrn 1.309
_exptl_crystal_density_meas ?
_exptl_crystal_density_method 'not measured'
_exptl_crystal_description plate
_exptl_crystal_F_000 2432
_exptl_crystal_size_max 0.50
_exptl_crystal_size_mid 0.50
_exptl_crystal_size_min 0.15
_refine_diff_density_max 0.269
_refine_diff_density_min -0.264
_refine_diff_density_rms 0.046
_refine_ls_extinction_method none
_refine_ls_goodness_of_fit_ref 0.839
_refine_ls_hydrogen_treatment mixed
_refine_ls_matrix_type full
_refine_ls_number_parameters 347
_refine_ls_number_reflns 5613
_refine_ls_number_restraints 0
_refine_ls_restrained_S_all 0.839
_refine_ls_R_factor_all 0.0641
_refine_ls_R_factor_gt 0.0333
_refine_ls_shift/su_max 0.001
_refine_ls_shift/su_mean 0.000
_refine_ls_structure_factor_coef Fsqd
_refine_ls_weighting_details 'w=1/[\s^2^(Fo^2^)+(0.0386P)^2^+0.0000P] where P=(Fo^2^+2Fc^2^)/3'
_refine_ls_weighting_scheme calc
_refine_ls_wR_factor_gt 0.0682
_refine_ls_wR_factor_ref 0.0736
_reflns_number_gt 3493
_reflns_number_total 5613
_reflns_threshold_expression >2sigma(I)
_cod_data_source_file 904844Hsup1.cif
_cod_data_source_block compound1
_cod_depositor_comments
;
The following automatic conversions were performed:

'_exptl_crystal_density_meas' value 'none' was changed to '?' - the
value is perceived as not measured.

Automatic conversion script
Id: cif_fix_values 3008 2015-01-20 13:52:24Z robertas 

The following automatic conversions were performed:

'_refine_ls_weighting_scheme' value 'calc
w=1/[\s^2^(Fo^2^)+(0.0386P)^2^+0.0000P] where P=(Fo^2^+2Fc^2^)/3' was
changed to 'calc'. New tag '_refine_ls_weighting_details' was
created. The value of the new tag was set to
'w=1/[\s^2^(Fo^2^)+(0.0386P)^2^+0.0000P] where P=(Fo^2^+2Fc^2^)/3'.

Automatic conversion script
Id: cif_fix_values 3143 2015-03-26 13:38:13Z robertas 
;
_cod_original_sg_symbol_H-M 'P b c n'
_cod_database_code 7027608

loop_
_symmetry_equiv_pos_as_xyz
'x, y, z'
'-x+1/2, y+1/2, z'
'x, -y+1/2, z+1/2'
'-x+1/2, -y, z+1/2'
'-x, -y, -z'
'x-1/2, -y-1/2, -z'
'-x, y-1/2, -z-1/2'
'x-1/2, y, -z-1/2'

loop_
_atom_site_label
_atom_site_type_symbol
_atom_site_fract_x
_atom_site_fract_y
_atom_site_fract_z
_atom_site_U_iso_or_equiv
_atom_site_adp_type
_atom_site_occupancy
_atom_site_calc_flag
_atom_site_refinement_flags
V1 V 0.88315(2) 0.839744(17) 0.618459(12) 0.02644(9) Uani 1 d .
O1 O 0.87019(9) 0.77121(7) 0.57363(5) 0.0324(3) Uani 1 d .
O2 O 0.90319(10) 0.91377(7) 0.58106(5) 0.0364(3) Uani 1 d .
O3 O 1.02068(9) 0.82212(7) 0.64270(5) 0.0324(3) Uani 1 d .
O4 O 1.13140(11) 0.76103(9) 0.69488(7) 0.0521(4) Uani 1 d .
O5 O 0.74148(9) 0.85305(7) 0.63654(5) 0.0310(3) Uani 1 d .
O6 O 0.62281(10) 0.91406(8) 0.68221(6) 0.0451(4) Uani 1 d .
N1 N 0.87472(11) 0.75589(8) 0.69428(6) 0.0266(3) Uani 1 d .
N2 N 0.90270(16) 0.64559(10) 0.77521(8) 0.0497(5) Uani 1 d .
N3 N 0.87848(11) 0.91435(8) 0.69835(6) 0.0259(3) Uani 1 d .
N4 N 0.83929(14) 1.02297(10) 0.77913(7) 0.0422(4) Uani 1 d .
N5 N 0.57041(11) 0.70399(8) 0.54642(6) 0.0267(3) Uani 1 d .
C1 C 0.96450(14) 0.73398(10) 0.70921(8) 0.0292(4) Uani 1 d .
C2 C 0.97737(18) 0.67849(12) 0.74881(9) 0.0437(6) Uani 1 d .
H2 H 1.0414 0.6632 0.7576 0.052 Uiso 1 calc R
C3 C 0.81422(17) 0.67063(11) 0.76185(9) 0.0407(5) Uani 1 d .
H3 H 0.7596 0.6507 0.7807 0.049 Uiso 1 calc R
C4 C 0.79952(15) 0.72504(11) 0.72118(8) 0.0327(5) Uani 1 d .
H4 H 0.7355 0.7403 0.7125 0.039 Uiso 1 calc R
C5 C 1.04733(15) 0.77436(11) 0.68057(8) 0.0331(5) Uani 1 d .
C6 C 0.78696(14) 0.93741(10) 0.70852(7) 0.0268(4) Uani 1 d .
C7 C 0.76828(16) 0.99167(11) 0.74825(8) 0.0365(5) Uani 1 d .
H7 H 0.7033 1.0073 0.7539 0.044 Uiso 1 calc R
C8 C 0.92912(16) 0.99731(11) 0.77014(8) 0.0365(5) Uani 1 d .
H8 H 0.9808 1.0164 0.7921 0.044 Uiso 1 calc R
C9 C 0.94980(15) 0.94371(11) 0.72987(7) 0.0303(4) Uani 1 d .
H9 H 1.0147 0.9278 0.7246 0.036 Uiso 1 calc R
C10 C 0.70889(14) 0.90005(11) 0.67367(8) 0.0290(4) Uani 1 d .
C11 C 0.65975(14) 0.67361(10) 0.57707(8) 0.0302(4) Uani 1 d .
H11A H 0.7066 0.7143 0.5821 0.036 Uiso 1 calc R
H11B H 0.6394 0.6571 0.6148 0.036 Uiso 1 calc R
C12 C 0.71182(16) 0.60974(12) 0.54817(9) 0.0404(5) Uani 1 d .
H12A H 0.6650 0.5695 0.5410 0.048 Uiso 1 calc R
H12B H 0.7376 0.6266 0.5116 0.048 Uiso 1 calc R
C13 C 0.79494(16) 0.58052(12) 0.58402(10) 0.0459(6) Uani 1 d .
H13A H 0.7690 0.5637 0.6205 0.055 Uiso 1 calc R
H13B H 0.8414 0.6209 0.5914 0.055 Uiso 1 calc R
C14 C 0.84827(19) 0.51660(13) 0.55572(11) 0.0586(7) Uani 1 d .
H14A H 0.9006 0.4994 0.5802 0.088 Uiso 1 calc R
H14B H 0.8756 0.5333 0.5200 0.088 Uiso 1 calc R
H14C H 0.8027 0.4762 0.5488 0.088 Uiso 1 calc R
C15 C 0.49686(14) 0.64286(10) 0.53371(7) 0.0291(4) Uani 1 d .
H15A H 0.4405 0.6655 0.5146 0.035 Uiso 1 calc R
H15B H 0.5270 0.6081 0.5069 0.035 Uiso 1 calc R
C16 C 0.45917(15) 0.59848(11) 0.58374(8) 0.0364(5) Uani 1 d .
H16A H 0.5144 0.5806 0.6065 0.044 Uiso 1 calc R
H16B H 0.4183 0.6303 0.6078 0.044 Uiso 1 calc R
C17 C 0.39967(15) 0.53295(11) 0.56258(8) 0.0374(5) Uani 1 d .
H17A H 0.3502 0.5511 0.5359 0.045 Uiso 1 calc R
H17B H 0.4430 0.4989 0.5420 0.045 Uiso 1 calc R
C18 C 0.34903(17) 0.49041(12) 0.60940(10) 0.0502(6) Uani 1 d .
H18A H 0.3129 0.4491 0.5933 0.075 Uiso 1 calc R
H18B H 0.3042 0.5232 0.6292 0.075 Uiso 1 calc R
H18C H 0.3975 0.4717 0.6358 0.075 Uiso 1 calc R
C19 C 0.59833(14) 0.73643(10) 0.48909(7) 0.0283(4) Uani 1 d .
H19A H 0.6266 0.6965 0.4660 0.034 Uiso 1 calc R
H19B H 0.5384 0.7531 0.4702 0.034 Uiso 1 calc R
C20 C 0.66971(16) 0.80066(12) 0.49012(8) 0.0391(5) Uani 1 d .
H20A H 0.7338 0.7832 0.5031 0.047 Uiso 1 calc R
H20B H 0.6466 0.8388 0.5166 0.047 Uiso 1 calc R
C21 C 0.67912(16) 0.83390(13) 0.43083(9) 0.0460(6) Uani 1 d .
H21A H 0.7369 0.8661 0.4298 0.055 Uiso 1 calc R
H21B H 0.6897 0.7935 0.4037 0.055 Uiso 1 calc R
C22 C 0.59054(19) 0.87866(13) 0.41234(10) 0.0576(7) Uani 1 d .
H22A H 0.6016 0.8984 0.3747 0.086 Uiso 1 calc R
H22B H 0.5801 0.9194 0.4386 0.086 Uiso 1 calc R
H22C H 0.5332 0.8468 0.4120 0.086 Uiso 1 calc R
C23 C 0.52626(14) 0.76305(11) 0.58477(7) 0.0320(5) Uani 1 d .
H23A H 0.5782 0.7976 0.5960 0.038 Uiso 1 calc R
H23B H 0.5023 0.7387 0.6192 0.038 Uiso 1 calc R
C24 C 0.44282(17) 0.80771(13) 0.55906(9) 0.0448(6) Uani 1 d .
H24A H 0.3895 0.7740 0.5484 0.054 Uiso 1 calc R
H24B H 0.4658 0.8328 0.5247 0.054 Uiso 1 calc R
C25 C 0.40468(17) 0.86564(12) 0.60100(9) 0.0443(6) Uani 1 d .
H25A H 0.4597 0.8964 0.6137 0.053 Uiso 1 calc R
H25B H 0.3583 0.8983 0.5814 0.053 Uiso 1 calc R
C26 C 0.3553(2) 0.83327(14) 0.65174(10) 0.0612(7) Uani 1 d .
H26A H 0.3244 0.8727 0.6733 0.092 Uiso 1 calc R
H26B H 0.4034 0.8083 0.6752 0.092 Uiso 1 calc R
H26C H 0.3060 0.7978 0.6397 0.092 Uiso 1 calc R

loop_
_atom_site_aniso_label
_atom_site_aniso_U_11
_atom_site_aniso_U_22
_atom_site_aniso_U_33
_atom_site_aniso_U_23
_atom_site_aniso_U_13
_atom_site_aniso_U_12
V1 0.02243(17) 0.03555(17) 0.02135(14) -0.00230(14) 0.00094(14) -0.00009(15)
O1 0.0283(8) 0.0415(8) 0.0272(6) -0.0068(6) 0.0017(6) -0.0007(6)
O2 0.0400(9) 0.0410(8) 0.0282(7) 0.0022(6) 0.0036(6) -0.0005(6)
O3 0.0211(7) 0.0445(8) 0.0315(7) -0.0015(6) 0.0032(6) -0.0014(6)
O4 0.0232(9) 0.0718(11) 0.0614(10) 0.0042(9) -0.0074(7) 0.0073(8)
O5 0.0229(7) 0.0423(8) 0.0277(6) -0.0070(6) -0.0029(5) 0.0009(6)
O6 0.0212(8) 0.0662(10) 0.0478(8) -0.0128(8) -0.0009(7) 0.0082(7)
N1 0.0243(9) 0.0304(8) 0.0251(7) -0.0038(7) 0.0030(7) 0.0000(7)
N2 0.0625(15) 0.0410(11) 0.0455(11) 0.0109(9) 0.0073(10) 0.0061(10)
N3 0.0230(9) 0.0302(8) 0.0244(7) -0.0006(6) 0.0003(7) -0.0004(7)
N4 0.0420(12) 0.0398(10) 0.0447(10) -0.0137(8) -0.0047(9) 0.0048(9)
N5 0.0250(9) 0.0305(9) 0.0246(8) -0.0046(7) -0.0029(7) -0.0022(7)
C1 0.0296(12) 0.0317(11) 0.0263(9) -0.0067(8) -0.0001(9) 0.0042(9)
C2 0.0433(14) 0.0438(13) 0.0442(12) 0.0035(10) -0.0019(11) 0.0138(11)
C3 0.0478(15) 0.0334(12) 0.0408(12) -0.0009(10) 0.0139(11) -0.0047(10)
C4 0.0294(12) 0.0366(12) 0.0320(10) -0.0041(9) 0.0056(9) -0.0032(9)
C5 0.0292(12) 0.0397(12) 0.0305(10) -0.0081(9) -0.0008(9) 0.0034(9)
C6 0.0248(11) 0.0302(11) 0.0255(9) 0.0025(8) -0.0007(8) 0.0022(8)
C7 0.0320(12) 0.0375(12) 0.0401(11) -0.0059(10) -0.0015(10) 0.0081(10)
C8 0.0353(13) 0.0364(12) 0.0378(11) -0.0058(10) -0.0069(10) -0.0035(10)
C9 0.0234(11) 0.0359(11) 0.0316(10) -0.0022(9) -0.0028(8) -0.0026(8)
C10 0.0256(12) 0.0350(11) 0.0265(10) 0.0015(9) -0.0002(9) 0.0010(9)
C11 0.0249(11) 0.0372(11) 0.0285(9) 0.0000(8) -0.0054(8) -0.0001(9)
C12 0.0387(13) 0.0430(13) 0.0394(11) -0.0035(10) -0.0043(10) 0.0081(10)
C13 0.0406(14) 0.0414(13) 0.0557(14) 0.0060(11) -0.0054(11) 0.0064(10)
C14 0.0510(16) 0.0524(15) 0.0724(17) 0.0111(13) 0.0031(13) 0.0164(12)
C15 0.0246(11) 0.0348(11) 0.0278(9) -0.0048(8) -0.0022(8) -0.0058(8)
C16 0.0357(13) 0.0414(12) 0.0321(11) 0.0020(9) -0.0037(9) -0.0050(9)
C17 0.0357(13) 0.0338(11) 0.0426(12) -0.0037(9) 0.0086(10) -0.0033(9)
C18 0.0460(14) 0.0474(13) 0.0571(14) 0.0114(12) 0.0021(12) -0.0086(11)
C19 0.0282(12) 0.0339(10) 0.0227(9) 0.0001(8) -0.0016(8) -0.0011(8)
C20 0.0329(13) 0.0447(12) 0.0397(11) 0.0051(10) -0.0072(10) -0.0095(10)
C21 0.0358(13) 0.0562(14) 0.0460(12) 0.0110(11) 0.0006(10) -0.0137(11)
C22 0.0646(19) 0.0556(15) 0.0524(15) 0.0158(12) -0.0031(13) 0.0003(13)
C23 0.0331(12) 0.0359(11) 0.0270(10) -0.0065(9) -0.0014(9) 0.0012(9)
C24 0.0430(14) 0.0551(14) 0.0362(11) -0.0061(11) -0.0023(10) 0.0152(11)
C25 0.0438(15) 0.0422(12) 0.0468(12) -0.0025(10) 0.0004(11) 0.0069(10)
C26 0.0665(19) 0.0561(16) 0.0610(15) -0.0092(13) 0.0172(13) 0.0009(14)

loop_
_atom_type_symbol
_atom_type_description
_atom_type_scat_dispersion_real
_atom_type_scat_dispersion_imag
_atom_type_scat_source
V V 0.3005 0.5294 'International Tables Vol C Tables 4.2.6.8 and 6.1.1.4'
O O 0.0106 0.0060 'International Tables Vol C Tables 4.2.6.8 and 6.1.1.4'
N N 0.0061 0.0033 'International Tables Vol C Tables 4.2.6.8 and 6.1.1.4'
C C 0.0033 0.0016 'International Tables Vol C Tables 4.2.6.8 and 6.1.1.4'
H H 0.0000 0.0000 'International Tables Vol C Tables 4.2.6.8 and 6.1.1.4'

loop_
_geom_angle_atom_site_label_1
_geom_angle_atom_site_label_2
_geom_angle_atom_site_label_3
_geom_angle
O2 V1 O1 106.50(6)
O2 V1 O3 97.36(6)
O1 V1 O3 99.71(6)
O2 V1 O5 100.49(6)
O1 V1 O5 97.12(6)
O3 V1 O5 150.81(5)
O2 V1 N3 88.48(6)
O1 V1 N3 164.07(6)
O3 V1 N3 83.32(5)
O5 V1 N3 74.31(5)
O2 V1 N1 162.36(6)
O1 V1 N1 90.29(6)
O3 V1 N1 73.98(5)
O5 V1 N1 82.29(5)
N3 V1 N1 75.42(5)
C5 O3 V1 124.83(12)
C10 O5 V1 123.76(12)
C4 N1 C1 117.42(16)
C4 N1 V1 132.19(13)
C1 N1 V1 110.26(12)
C3 N2 C2 115.76(18)
C9 N3 C6 117.34(16)
C9 N3 V1 131.55(13)
C6 N3 V1 110.55(11)
C8 N4 C7 115.91(17)
C15 N5 C23 111.12(14)
C15 N5 C11 111.43(14)
C23 N5 C11 106.59(13)
C15 N5 C19 105.48(13)
C23 N5 C19 111.22(14)
C11 N5 C19 111.09(14)
N1 C1 C2 120.64(19)
N1 C1 C5 115.44(17)
C2 C1 C5 123.92(18)
N2 C2 C1 122.7(2)
N2 C3 C4 122.4(2)
N1 C4 C3 120.93(19)
O4 C5 O3 125.96(19)
O4 C5 C1 119.22(18)
O3 C5 C1 114.81(17)
N3 C6 C7 120.96(18)
N3 C6 C10 115.18(16)
C7 C6 C10 123.86(17)
N4 C7 C6 122.34(19)
N4 C8 C9 122.73(19)
N3 C9 C8 120.65(18)
O6 C10 O5 125.28(18)
O6 C10 C6 120.05(17)
O5 C10 C6 114.66(16)
C12 C11 N5 115.78(14)
C13 C12 C11 111.36(16)
C12 C13 C14 112.19(19)
C16 C15 N5 116.83(14)
C17 C16 C15 109.51(15)
C18 C17 C16 113.39(17)
C20 C19 N5 116.09(14)
C19 C20 C21 109.77(16)
C22 C21 C20 113.83(19)
N5 C23 C24 115.35(14)
C23 C24 C25 110.87(16)
C26 C25 C24 114.13(19)

loop_
_geom_bond_atom_site_label_1
_geom_bond_atom_site_label_2
_geom_bond_distance
V1 O2 1.6203(13)
V1 O1 1.6340(12)
V1 O3 1.9895(13)
V1 O5 1.9961(13)
V1 N3 2.3158(14)
V1 N1 2.3434(15)
O3 C5 1.292(2)
O4 C5 1.221(2)
O5 C10 1.296(2)
O6 C10 1.219(2)
N1 C4 1.329(2)
N1 C1 1.335(2)
N2 C3 1.328(3)
N2 C2 1.334(3)
N3 C9 1.335(2)
N3 C6 1.339(2)
N4 C8 1.328(3)
N4 C7 1.338(3)
N5 C15 1.519(2)
N5 C23 1.520(2)
N5 C11 1.520(2)
N5 C19 1.523(2)
C1 C2 1.379(3)
C1 C5 1.505(3)
C3 C4 1.385(3)
C6 C7 1.377(3)
C6 C10 1.505(3)
C8 C9 1.383(3)
C11 C12 1.513(3)
C12 C13 1.511(3)
C13 C14 1.516(3)
C15 C16 1.516(3)
C16 C17 1.516(3)
C17 C18 1.512(3)
C19 C20 1.511(3)
C20 C21 1.528(3)
C21 C22 1.517(3)
C23 C24 1.521(3)
C24 C25 1.529(3)
C25 C26 1.493(3)

loop_
_geom_torsion_atom_site_label_1
_geom_torsion_atom_site_label_2
_geom_torsion_atom_site_label_3
_geom_torsion_atom_site_label_4
_geom_torsion
O2 V1 O3 C5 170.17(14)
O1 V1 O3 C5 -81.61(14)
O5 V1 O3 C5 42.8(2)
N3 V1 O3 C5 82.59(14)
N1 V1 O3 C5 5.89(13)
O2 V1 O5 C10 -75.16(14)
O1 V1 O5 C10 176.52(13)
O3 V1 O5 C10 51.61(19)
N3 V1 O5 C10 10.25(13)
N1 V1 O5 C10 87.19(13)
O2 V1 N1 C4 114.7(2)
O1 V1 N1 C4 -82.87(16)
O3 V1 N1 C4 177.10(17)
O5 V1 N1 C4 14.28(16)
N3 V1 N1 C4 89.99(16)
O2 V1 N1 C1 -69.6(2)
O1 V1 N1 C1 92.84(12)
O3 V1 N1 C1 -7.19(11)
O5 V1 N1 C1 -170.02(12)
N3 V1 N1 C1 -94.30(12)
O2 V1 N3 C9 -80.28(16)
O1 V1 N3 C9 119.3(2)
O3 V1 N3 C9 17.31(16)
O5 V1 N3 C9 178.37(17)
N1 V1 N3 C9 92.44(16)
O2 V1 N3 C6 90.66(12)
O1 V1 N3 C6 -69.7(3)
O3 V1 N3 C6 -171.75(12)
O5 V1 N3 C6 -10.69(11)
N1 V1 N3 C6 -96.62(12)
C4 N1 C1 C2 3.5(3)
V1 N1 C1 C2 -172.92(15)
C4 N1 C1 C5 -175.81(16)
V1 N1 C1 C5 7.77(18)
C3 N2 C2 C1 -1.3(3)
N1 C1 C2 N2 -2.0(3)
C5 C1 C2 N2 177.28(19)
C2 N2 C3 C4 2.9(3)
C1 N1 C4 C3 -1.9(3)
V1 N1 C4 C3 173.53(13)
N2 C3 C4 N1 -1.4(3)
V1 O3 C5 O4 177.64(15)
V1 O3 C5 C1 -3.6(2)
N1 C1 C5 O4 174.98(17)
C2 C1 C5 O4 -4.3(3)
N1 C1 C5 O3 -3.9(2)
C2 C1 C5 O3 176.84(18)
C9 N3 C6 C7 2.8(3)
V1 N3 C6 C7 -169.59(14)
C9 N3 C6 C10 -177.33(15)
V1 N3 C6 C10 10.30(18)
C8 N4 C7 C6 -1.5(3)
N3 C6 C7 N4 -1.2(3)
C10 C6 C7 N4 178.96(18)
C7 N4 C8 C9 2.6(3)
C6 N3 C9 C8 -1.8(3)
V1 N3 C9 C8 168.65(13)
N4 C8 C9 N3 -0.9(3)
V1 O5 C10 O6 173.33(15)
V1 O5 C10 C6 -7.9(2)
N3 C6 C10 O6 175.64(17)
C7 C6 C10 O6 -4.5(3)
N3 C6 C10 O5 -3.2(2)
C7 C6 C10 O5 176.71(17)
C15 N5 C11 C12 54.6(2)
C23 N5 C11 C12 175.96(17)
C19 N5 C11 C12 -62.7(2)
N5 C11 C12 C13 -176.10(17)
C11 C12 C13 C14 -179.84(19)
C23 N5 C15 C16 -61.7(2)
C11 N5 C15 C16 57.0(2)
C19 N5 C15 C16 177.65(16)
N5 C15 C16 C17 -171.22(16)
C15 C16 C17 C18 -173.24(18)
C15 N5 C19 C20 178.38(17)
C23 N5 C19 C20 57.8(2)
C11 N5 C19 C20 -60.7(2)
N5 C19 C20 C21 -172.03(17)
C19 C20 C21 C22 73.1(2)
C15 N5 C23 C24 -65.7(2)
C11 N5 C23 C24 172.73(17)
C19 N5 C23 C24 51.5(2)
N5 C23 C24 C25 -179.57(17)
C23 C24 C25 C26 -67.0(3)
